data_9010604
loop_
_publ_author_name
'Pervukhina, N. V.'
'Vasil'ev, V. I.'
'Magarill, S. A.'
'Borisov, S. V.'
'Naumov, D. Y.'

_publ_section_title
;
 Crystal chemistry of mercury sulfohalides of composition Hg3S2Hal2
 (Hal: Cl,Br). II. Crystal structures of two polymorphic modifications of
 Hg3S2Cl2-xBrx (x~0.5)
 Sample: compound I
;
_journal_name_full 'The Canadian Mineralogist'
_journal_page_first 1247
_journal_page_last 1255
_journal_paper_doi 10.2113/gscanmin.44.5.1247
_journal_volume 44
_journal_year 2006
_chemical_formula_structural Hg3S2Br1.5Cl.5
_chemical_formula_sum 'Br3 Cl Hg6 S4'
_space_group_IT_number 12
_symmetry_space_group_name_Hall '-C 2y'
_symmetry_space_group_name_H-M 'C 1 2/m 1'
_cell_angle_alpha 90
_cell_angle_beta 115.69
_cell_angle_gamma 90
_cell_length_a 17.824
_cell_length_b 9.238
_cell_length_c 10.269
_cell_formula_units_Z 4
_cell_volume 1523.736
_database_code_amcsd 0006125
_exptl_crystal_density_diffrn 7.005
_cod_original_formula_sum 'Hg6 S4 Cl Br3'
_cod_database_code 9010604
_amcsd_formula_title Hg3S2Br1.5Cl.5

loop_
_space_group_symop_operation_xyz
x,y,z
1/2+x,1/2+y,z
x,-y,z
1/2+x,1/2-y,z
-x,y,-z
1/2-x,1/2+y,-z
-x,-y,-z
1/2-x,1/2-y,-z

loop_
_atom_site_label
_atom_site_fract_x
_atom_site_fract_y
_atom_site_fract_z
_atom_site_U_iso_or_equiv
Hg1 0.13250 0.23780 0.50160 0.03000
Hg2 0.21660 0.50000 0.78470 0.05000
Hg3 0.07680 0.50000 0.22590 0.04900
Hg4 -0.07330 0.23270 0.20570 0.02800
S1 0.07140 0.24530 0.24610 0.02400
S2 0.19920 0.24430 0.76140 0.02200
Cl1 0.38200 0.50000 0.00310 0.04500
Br1 0.24960 0.00000 0.49540 0.02500
Br2 0.00000 0.00000 0.50000 0.02900
Br3 0.00000 0.50000 0.50000 0.02800
Br4 0.12410 0.50000 -0.01340 0.05100

loop_
_cod_related_entry_id
_cod_related_entry_database
_cod_related_entry_code
1 AMCSD 0006125
